data_7711208
loop_
_publ_author_name
'Sherbow, Tobias J.'
'Li, Keyan'
'Zakharov, Lev N.'
'Pluth, Michael D.'

_publ_section_title
;
 Synthesis and reactivity of a tris(carbene) zinc chloride complex
;
_journal_name_full 'Dalton Transactions'
_journal_paper_doi 10.1039/D2DT02809C
_journal_year 2022
_chemical_formula_sum 'C27 H38 B Cl N6 Zn'
_chemical_formula_weight 558.26
_space_group_crystal_system monoclinic
_space_group_IT_number 14
_space_group_name_Hall '-P 2yn'
_space_group_name_H-M_alt 'P 1 21/n 1'
_atom_sites_solution_hydrogens geom
_audit_creation_method SHELXL-2014/7
_audit_update_record
;
2022-08-27 deposited with the CCDC.	2022-08-30 downloaded from the CCDC.
;
_cell_angle_alpha 90
_cell_angle_beta 92.369(2)
_cell_angle_gamma 90
_cell_formula_units_Z 4
_cell_length_a 9.6756(3)
_cell_length_b 17.8862(5)
_cell_length_c 16.4972(5)
_cell_measurement_reflns_used 7528
_cell_measurement_temperature 173(2)
_cell_measurement_theta_max 66.29
_cell_measurement_theta_min 3.65
_cell_volume 2852.56(15)
_computing_cell_refinement 'Bruker SAINT'
_computing_data_collection 'Bruker APEX2'
_computing_data_reduction 'Bruker SAINT'
_computing_molecular_graphics 'Bruker SHELXTL'
_computing_publication_material 'Bruker SHELXTL'
_computing_structure_refinement 'SHELXL-2014/7 (Sheldrick, 2014)'
_computing_structure_solution 'SHELXS-97 (Sheldrick 2008)'
_diffrn_ambient_temperature 173(2)
_diffrn_measured_fraction_theta_full 0.961
_diffrn_measured_fraction_theta_max 0.961
_diffrn_measurement_device_type 'Bruker Apex II CCD'
_diffrn_measurement_method '\w and \f scans'
_diffrn_radiation_type CuK\a
_diffrn_radiation_wavelength 1.54178
_diffrn_reflns_av_R_equivalents 0.0443
_diffrn_reflns_av_unetI/netI 0.0476
_diffrn_reflns_Laue_measured_fraction_full 0.961
_diffrn_reflns_Laue_measured_fraction_max 0.961
_diffrn_reflns_limit_h_max 11
_diffrn_reflns_limit_h_min -11
_diffrn_reflns_limit_k_max 19
_diffrn_reflns_limit_k_min -21
_diffrn_reflns_limit_l_max 19
_diffrn_reflns_limit_l_min -10
_diffrn_reflns_number 12099
_diffrn_reflns_point_group_measured_fraction_full 0.961
_diffrn_reflns_point_group_measured_fraction_max 0.961
_diffrn_reflns_theta_full 66.504
_diffrn_reflns_theta_max 66.504
_diffrn_reflns_theta_min 3.646
_diffrn_source 'Incoatec I\mS'
_exptl_absorpt_coefficient_mu 2.252
_exptl_absorpt_correction_T_max 0.5507
_exptl_absorpt_correction_T_min 0.4354
_exptl_absorpt_correction_type multi-scan
_exptl_absorpt_process_details SADABS
_exptl_crystal_colour colorless
_exptl_crystal_density_diffrn 1.300
_exptl_crystal_description cut-block
_exptl_crystal_F_000 1176
_exptl_crystal_size_max 0.220
_exptl_crystal_size_mid 0.160
_exptl_crystal_size_min 0.120
_refine_diff_density_max 0.335
_refine_diff_density_min -0.285
_refine_diff_density_rms 0.057
_refine_ls_extinction_method none
_refine_ls_goodness_of_fit_ref 0.908
_refine_ls_hydrogen_treatment constr
_refine_ls_matrix_type full
_refine_ls_number_parameters 325
_refine_ls_number_reflns 4843
_refine_ls_number_restraints 0
_refine_ls_restrained_S_all 0.908
_refine_ls_R_factor_all 0.0429
_refine_ls_R_factor_gt 0.0362
_refine_ls_shift/su_max 0.001
_refine_ls_shift/su_mean 0.000
_refine_ls_structure_factor_coef Fsqd
_refine_ls_weighting_details 'w=1/[\s^2^(Fo^2^)+(0.0751P)^2^+0.9507P] where P=(Fo^2^+2Fc^2^)/3'
_refine_ls_weighting_scheme calc
_refine_ls_wR_factor_gt 0.1006
_refine_ls_wR_factor_ref 0.1059
_reflns_Friedel_coverage 0.000
_reflns_number_gt 4188
_reflns_number_total 4843
_reflns_threshold_expression 'I > 2\s(I)'
_cod_data_source_file d2dt02809c2.cif
_cod_data_source_block cu_tjsr2_0m_a
_cod_original_sg_symbol_H-M 'P 21/n'
_cod_database_code 7711208
_shelx_shelxl_version_number 2014/7
_shelx_space_group_comment
;
The symmetry employed for this shelxl refinement is uniquely defined
by the following loop, which should always be used as a source of
symmetry information in preference to the above space-group names.
They are only intended as comments.
;
_shelx_estimated_absorpt_t_min 0.637
_shelx_estimated_absorpt_t_max 0.774

loop_
_space_group_symop_operation_xyz
'x, y, z'
'-x+1/2, y+1/2, -z+1/2'
'-x, -y, -z'
'x-1/2, -y-1/2, z-1/2'

loop_
_atom_site_label
_atom_site_type_symbol
_atom_site_fract_x
_atom_site_fract_y
_atom_site_fract_z
_atom_site_U_iso_or_equiv
_atom_site_adp_type
_atom_site_occupancy
_atom_site_site_symmetry_order
_atom_site_calc_flag
_atom_site_refinement_flags_posn
_atom_site_refinement_flags_adp
_atom_site_refinement_flags_occupancy
_atom_site_disorder_assembly
_atom_site_disorder_group
Zn1 Zn 0.54212(2) 0.21943(2) 0.41760(2) 0.02111(11) Uani 1 1 d . . . . .
Cl1 Cl 0.68435(6) 0.12184(3) 0.39995(4) 0.03572(16) Uani 1 1 d . . . . .
B1 B 0.3570(2) 0.35491(11) 0.44278(16) 0.0207(5) Uani 1 1 d . . . . .
N1 N 0.45331(16) 0.36399(8) 0.36834(11) 0.0216(4) Uani 1 1 d . . . . .
N2 N 0.60424(16) 0.33984(10) 0.27833(12) 0.0261(4) Uani 1 1 d . . . . .
N3 N 0.26933(17) 0.28044(8) 0.43090(11) 0.0198(4) Uani 1 1 d . . . . .
N4 N 0.22327(17) 0.16262(8) 0.41531(12) 0.0232(4) Uani 1 1 d . . . . .
N5 N 0.45146(16) 0.34012(8) 0.52100(11) 0.0200(4) Uani 1 1 d . . . . .
N6 N 0.60064(17) 0.28151(8) 0.60010(11) 0.0204(4) Uani 1 1 d . . . . .
C1 C 0.54377(19) 0.31117(10) 0.34362(14) 0.0219(4) Uani 1 1 d . . . . .
C2 C 0.4603(2) 0.42592(11) 0.31789(15) 0.0291(5) Uani 1 1 d . . . . .
H2A H 0.4083 0.4707 0.3220 0.035 Uiso 1 1 calc R U . . .
C3 C 0.5538(2) 0.41095(12) 0.26221(16) 0.0344(6) Uani 1 1 d . . . . .
H3A H 0.5803 0.4431 0.2197 0.041 Uiso 1 1 calc R U . . .
C4 C 0.3280(2) 0.21272(9) 0.41630(14) 0.0207(4) Uani 1 1 d . . . . .
C5 C 0.1294(2) 0.27075(11) 0.44166(14) 0.0250(5) Uani 1 1 d . . . . .
H5A H 0.0653 0.3089 0.4541 0.030 Uiso 1 1 calc R U . . .
C6 C 0.0999(2) 0.19780(11) 0.43140(15) 0.0268(5) Uani 1 1 d . . . . .
H6A H 0.0117 0.1749 0.4346 0.032 Uiso 1 1 calc R U . . .
C7 C 0.5469(2) 0.28327(9) 0.52353(14) 0.0204(4) Uani 1 1 d . . . . .
C8 C 0.44665(19) 0.37141(10) 0.59731(14) 0.0229(5) Uani 1 1 d . . . . .
H8A H 0.3880 0.4113 0.6123 0.027 Uiso 1 1 calc R U . . .
C9 C 0.5388(2) 0.33603(10) 0.64676(14) 0.0240(5) Uani 1 1 d . . . . .
H9A H 0.5580 0.3462 0.7026 0.029 Uiso 1 1 calc R U . . .
C10 C 0.2591(2) 0.42858(10) 0.44286(14) 0.0239(5) Uani 1 1 d . . . . .
C11 C 0.2892(2) 0.49376(11) 0.48735(15) 0.0283(5) Uani 1 1 d . . . . .
H11A H 0.3672 0.4944 0.5242 0.034 Uiso 1 1 calc R U . . .
C12 C 0.2070(3) 0.55776(11) 0.47873(17) 0.0387(6) Uani 1 1 d . . . . .
H12A H 0.2297 0.6011 0.5099 0.046 Uiso 1 1 calc R U . . .
C13 C 0.0940(3) 0.55870(12) 0.42576(18) 0.0417(7) Uani 1 1 d . . . . .
H13A H 0.0359 0.6015 0.4219 0.050 Uiso 1 1 calc R U . . .
C14 C 0.0655(2) 0.49639(12) 0.37788(18) 0.0373(6) Uani 1 1 d . . . . .
H14A H -0.0101 0.4971 0.3392 0.045 Uiso 1 1 calc R U . . .
C15 C 0.1475(2) 0.43308(11) 0.38658(15) 0.0302(5) Uani 1 1 d . . . . .
H15A H 0.1269 0.3911 0.3529 0.036 Uiso 1 1 calc R U . . .
C16 C 0.7133(2) 0.29954(14) 0.23267(15) 0.0331(5) Uani 1 1 d . . . . .
C17 C 0.6579(2) 0.22335(13) 0.20619(18) 0.0388(6) Uani 1 1 d . . . . .
H17A H 0.7285 0.1968 0.1764 0.058 Uiso 1 1 calc R U . . .
H17B H 0.6349 0.1942 0.2541 0.058 Uiso 1 1 calc R U . . .
H17C H 0.5747 0.2299 0.1710 0.058 Uiso 1 1 calc R U . . .
C18 C 0.7479(3) 0.34492(17) 0.15779(17) 0.0468(7) Uani 1 1 d . . . . .
H18A H 0.8189 0.3187 0.1280 0.070 Uiso 1 1 calc R U . . .
H18B H 0.6645 0.3509 0.1227 0.070 Uiso 1 1 calc R U . . .
H18C H 0.7827 0.3942 0.1746 0.070 Uiso 1 1 calc R U . . .
C19 C 0.8403(2) 0.29208(15) 0.29057(18) 0.0398(6) Uani 1 1 d . . . . .
H19A H 0.9140 0.2660 0.2630 0.060 Uiso 1 1 calc R U . . .
H19B H 0.8725 0.3419 0.3072 0.060 Uiso 1 1 calc R U . . .
H19C H 0.8156 0.2635 0.3386 0.060 Uiso 1 1 calc R U . . .
C20 C 0.2425(2) 0.07993(10) 0.40322(15) 0.0277(5) Uani 1 1 d . . . . .
C21 C 0.1010(3) 0.04192(13) 0.4015(2) 0.0528(8) Uani 1 1 d . . . . .
H21A H 0.0433 0.0619 0.3563 0.079 Uiso 1 1 calc R U . . .
H21B H 0.1126 -0.0121 0.3945 0.079 Uiso 1 1 calc R U . . .
H21C H 0.0562 0.0516 0.4527 0.079 Uiso 1 1 calc R U . . .
C22 C 0.3330(3) 0.05008(12) 0.47246(17) 0.0431(6) Uani 1 1 d . . . . .
H22A H 0.3464 -0.0038 0.4654 0.065 Uiso 1 1 calc R U . . .
H22B H 0.4229 0.0754 0.4732 0.065 Uiso 1 1 calc R U . . .
H22C H 0.2886 0.0593 0.5238 0.065 Uiso 1 1 calc R U . . .
C23 C 0.3099(3) 0.06728(11) 0.32253(16) 0.0371(6) Uani 1 1 d . . . . .
H23A H 0.2497 0.0870 0.2783 0.056 Uiso 1 1 calc R U . . .
H23B H 0.3993 0.0931 0.3230 0.056 Uiso 1 1 calc R U . . .
H23C H 0.3242 0.0136 0.3144 0.056 Uiso 1 1 calc R U . . .
C24 C 0.7063(2) 0.22596(10) 0.63058(14) 0.0232(5) Uani 1 1 d . . . . .
C25 C 0.7581(2) 0.24730(13) 0.71512(16) 0.0335(5) Uani 1 1 d . . . . .
H25A H 0.8272 0.2108 0.7348 0.050 Uiso 1 1 calc R U . . .
H25B H 0.8002 0.2971 0.7139 0.050 Uiso 1 1 calc R U . . .
H25C H 0.6805 0.2478 0.7514 0.050 Uiso 1 1 calc R U . . .
C26 C 0.6393(2) 0.14898(11) 0.63227(16) 0.0320(5) Uani 1 1 d . . . . .
H26A H 0.7075 0.1121 0.6521 0.048 Uiso 1 1 calc R U . . .
H26B H 0.5614 0.1500 0.6684 0.048 Uiso 1 1 calc R U . . .
H26C H 0.6059 0.1353 0.5774 0.048 Uiso 1 1 calc R U . . .
C27 C 0.8263(2) 0.22626(12) 0.57337(16) 0.0300(5) Uani 1 1 d . . . . .
H27A H 0.8965 0.1901 0.5925 0.045 Uiso 1 1 calc R U . . .
H27B H 0.7922 0.2125 0.5186 0.045 Uiso 1 1 calc R U . . .
H27C H 0.8673 0.2763 0.5723 0.045 Uiso 1 1 calc R U . . .

loop_
_atom_site_aniso_label
_atom_site_aniso_U_11
_atom_site_aniso_U_22
_atom_site_aniso_U_33
_atom_site_aniso_U_23
_atom_site_aniso_U_13
_atom_site_aniso_U_12
Zn1 0.02113(17) 0.02169(16) 0.0203(2) -0.00122(9) -0.00094(13) 0.00430(8)
Cl1 0.0388(3) 0.0316(3) 0.0367(4) -0.0031(2) 0.0016(3) 0.0146(2)
B1 0.0196(10) 0.0204(9) 0.0221(15) 0.0007(8) -0.0011(10) -0.0011(8)
N1 0.0197(8) 0.0224(7) 0.0224(11) 0.0024(6) -0.0027(8) 0.0001(6)
N2 0.0190(8) 0.0377(9) 0.0216(11) 0.0055(7) 0.0005(8) 0.0018(7)
N3 0.0188(8) 0.0201(8) 0.0201(11) -0.0013(6) -0.0022(7) 0.0004(6)
N4 0.0241(8) 0.0196(8) 0.0256(11) -0.0008(7) -0.0016(8) -0.0008(6)
N5 0.0189(8) 0.0192(7) 0.0217(11) -0.0010(6) -0.0019(7) 0.0003(6)
N6 0.0201(8) 0.0222(8) 0.0188(11) -0.0001(6) -0.0021(8) 0.0015(6)
C1 0.0183(9) 0.0295(9) 0.0176(12) 0.0006(8) -0.0043(9) 0.0011(7)
C2 0.0291(11) 0.0265(10) 0.0314(15) 0.0093(9) -0.0015(10) 0.0011(8)
C3 0.0296(11) 0.0394(11) 0.0343(16) 0.0151(10) 0.0017(11) 0.0010(9)
C4 0.0222(10) 0.0196(8) 0.0201(12) -0.0003(7) -0.0011(9) 0.0000(7)
C5 0.0195(9) 0.0269(9) 0.0287(14) -0.0001(8) 0.0015(9) 0.0021(7)
C6 0.0222(10) 0.0268(9) 0.0315(14) 0.0007(9) 0.0015(10) -0.0015(8)
C7 0.0194(9) 0.0195(9) 0.0222(13) -0.0001(7) -0.0025(9) 0.0012(6)
C8 0.0232(9) 0.0218(9) 0.0237(13) -0.0023(7) 0.0025(9) 0.0012(7)
C9 0.0273(10) 0.0247(9) 0.0201(13) -0.0031(8) 0.0014(9) -0.0005(8)
C10 0.0213(9) 0.0218(9) 0.0287(14) 0.0028(8) 0.0014(9) 0.0006(7)
C11 0.0278(10) 0.0236(9) 0.0333(15) 0.0020(8) -0.0006(10) 0.0003(8)
C12 0.0449(14) 0.0208(9) 0.0509(18) 0.0005(9) 0.0097(13) 0.0036(9)
C13 0.0361(13) 0.0249(10) 0.064(2) 0.0080(11) 0.0064(13) 0.0108(9)
C14 0.0259(11) 0.0332(11) 0.0522(19) 0.0123(11) -0.0065(11) 0.0045(8)
C15 0.0282(11) 0.0252(10) 0.0368(15) 0.0028(9) -0.0025(10) 0.0023(8)
C16 0.0201(10) 0.0570(13) 0.0225(14) 0.0040(10) 0.0029(10) 0.0049(9)
C17 0.0279(12) 0.0586(15) 0.0301(16) -0.0071(11) 0.0031(11) 0.0098(10)
C18 0.0313(12) 0.0805(18) 0.0292(17) 0.0125(13) 0.0075(12) 0.0040(12)
C19 0.0203(11) 0.0633(15) 0.0356(17) 0.0040(12) 0.0000(11) 0.0065(10)
C20 0.0354(11) 0.0177(9) 0.0299(14) -0.0014(8) -0.0014(10) -0.0034(8)
C21 0.0467(14) 0.0263(11) 0.086(3) -0.0087(12) 0.0068(16) -0.0116(10)
C22 0.0714(17) 0.0232(10) 0.0339(17) 0.0003(9) -0.0066(13) 0.0060(10)
C23 0.0569(14) 0.0224(10) 0.0321(16) -0.0037(9) 0.0007(12) 0.0007(9)
C24 0.0197(9) 0.0255(9) 0.0238(13) 0.0014(8) -0.0059(9) 0.0043(7)
C25 0.0312(11) 0.0428(12) 0.0256(15) -0.0020(9) -0.0104(10) 0.0073(9)
C26 0.0317(11) 0.0247(10) 0.0395(17) 0.0044(9) -0.0019(11) 0.0032(8)
C27 0.0233(10) 0.0366(11) 0.0298(15) -0.0004(9) -0.0011(10) 0.0054(8)

loop_
_atom_type_symbol
_atom_type_description
_atom_type_scat_dispersion_real
_atom_type_scat_dispersion_imag
_atom_type_scat_source
C C 0.0181 0.0091 'International Tables Vol C Tables 4.2.6.8 and 6.1.1.4'
H H 0.0000 0.0000 'International Tables Vol C Tables 4.2.6.8 and 6.1.1.4'
N N 0.0311 0.0180 'International Tables Vol C Tables 4.2.6.8 and 6.1.1.4'
Cl Cl 0.3639 0.7018 'International Tables Vol C Tables 4.2.6.8 and 6.1.1.4'
Zn Zn -1.5491 0.6778 'International Tables Vol C Tables 4.2.6.8 and 6.1.1.4'
B B 0.0090 0.0039 'International Tables Vol C Tables 4.2.6.8 and 6.1.1.4'

loop_
_geom_angle_atom_site_label_1
_geom_angle_atom_site_label_2
_geom_angle_atom_site_label_3
_geom_angle
_geom_angle_site_symmetry_1
_geom_angle_site_symmetry_3
_geom_angle_publ_flag
C1 Zn1 C4 94.17(7) . . ?
C1 Zn1 C7 93.46(8) . . ?
C4 Zn1 C7 91.58(8) . . ?
C1 Zn1 Cl1 121.70(6) . . ?
C4 Zn1 Cl1 124.74(5) . . ?
C7 Zn1 Cl1 122.74(6) . . ?
N5 B1 N1 108.29(15) . . ?
N5 B1 N3 104.46(15) . . ?
N1 B1 N3 108.64(16) . . ?
N5 B1 C10 117.08(18) . . ?
N1 B1 C10 106.26(16) . . ?
N3 B1 C10 111.87(16) . . ?
C1 N1 C2 109.04(17) . . ?
C1 N1 B1 124.63(16) . . ?
C2 N1 B1 126.33(16) . . ?
C1 N2 C3 109.99(17) . . ?
C1 N2 C16 123.64(17) . . ?
C3 N2 C16 126.35(18) . . ?
C4 N3 C5 109.15(15) . . ?
C4 N3 B1 122.91(16) . . ?
C5 N3 B1 127.60(15) . . ?
C4 N4 C6 110.35(15) . . ?
C4 N4 C20 123.82(16) . . ?
C6 N4 C20 125.74(16) . . ?
C7 N5 C8 108.69(17) . . ?
C7 N5 B1 121.11(17) . . ?
C8 N5 B1 129.79(15) . . ?
C7 N6 C9 110.11(16) . . ?
C7 N6 C24 124.23(16) . . ?
C9 N6 C24 125.58(19) . . ?
N2 C1 N1 106.31(16) . . ?
N2 C1 Zn1 142.77(14) . . ?
N1 C1 Zn1 110.91(14) . . ?
C3 C2 N1 107.56(18) . . ?
C3 C2 H2A 126.2 . . ?
N1 C2 H2A 126.2 . . ?
C2 C3 N2 107.10(19) . . ?
C2 C3 H3A 126.5 . . ?
N2 C3 H3A 126.5 . . ?
N4 C4 N3 105.91(16) . . ?
N4 C4 Zn1 141.80(13) . . ?
N3 C4 Zn1 111.68(13) . . ?
C6 C5 N3 107.97(16) . . ?
C6 C5 H5A 126.0 . . ?
N3 C5 H5A 126.0 . . ?
C5 C6 N4 106.58(17) . . ?
C5 C6 H6A 126.7 . . ?
N4 C6 H6A 126.7 . . ?
N6 C7 N5 106.21(17) . . ?
N6 C7 Zn1 140.11(13) . . ?
N5 C7 Zn1 112.86(16) . . ?
C9 C8 N5 108.47(17) . . ?
C9 C8 H8A 125.8 . . ?
N5 C8 H8A 125.8 . . ?
C8 C9 N6 106.5(2) . . ?
C8 C9 H9A 126.7 . . ?
N6 C9 H9A 126.7 . . ?
C15 C10 C11 115.97(18) . . ?
C15 C10 B1 118.78(18) . . ?
C11 C10 B1 124.57(19) . . ?
C12 C11 C10 121.6(2) . . ?
C12 C11 H11A 119.2 . . ?
C10 C11 H11A 119.2 . . ?
C13 C12 C11 120.7(2) . . ?
C13 C12 H12A 119.7 . . ?
C11 C12 H12A 119.7 . . ?
C12 C13 C14 119.2(2) . . ?
C12 C13 H13A 120.4 . . ?
C14 C13 H13A 120.4 . . ?
C13 C14 C15 119.8(2) . . ?
C13 C14 H14A 120.1 . . ?
C15 C14 H14A 120.1 . . ?
C14 C15 C10 122.6(2) . . ?
C14 C15 H15A 118.7 . . ?
C10 C15 H15A 118.7 . . ?
N2 C16 C19 106.9(2) . . ?
N2 C16 C17 109.10(17) . . ?
C19 C16 C17 111.4(2) . . ?
N2 C16 C18 109.41(19) . . ?
C19 C16 C18 110.71(19) . . ?
C17 C16 C18 109.3(2) . . ?
C16 C17 H17A 109.5 . . ?
C16 C17 H17B 109.5 . . ?
H17A C17 H17B 109.5 . . ?
C16 C17 H17C 109.5 . . ?
H17A C17 H17C 109.5 . . ?
H17B C17 H17C 109.5 . . ?
C16 C18 H18A 109.5 . . ?
C16 C18 H18B 109.5 . . ?
H18A C18 H18B 109.5 . . ?
C16 C18 H18C 109.5 . . ?
H18A C18 H18C 109.5 . . ?
H18B C18 H18C 109.5 . . ?
C16 C19 H19A 109.5 . . ?
C16 C19 H19B 109.5 . . ?
H19A C19 H19B 109.5 . . ?
C16 C19 H19C 109.5 . . ?
H19A C19 H19C 109.5 . . ?
H19B C19 H19C 109.5 . . ?
C22 C20 N4 108.57(18) . . ?
C22 C20 C23 110.64(19) . . ?
N4 C20 C23 108.76(16) . . ?
C22 C20 C21 110.4(2) . . ?
N4 C20 C21 108.93(17) . . ?
C23 C20 C21 109.5(2) . . ?
C20 C21 H21A 109.5 . . ?
C20 C21 H21B 109.5 . . ?
H21A C21 H21B 109.5 . . ?
C20 C21 H21C 109.5 . . ?
H21A C21 H21C 109.5 . . ?
H21B C21 H21C 109.5 . . ?
C20 C22 H22A 109.5 . . ?
C20 C22 H22B 109.5 . . ?
H22A C22 H22B 109.5 . . ?
C20 C22 H22C 109.5 . . ?
H22A C22 H22C 109.5 . . ?
H22B C22 H22C 109.5 . . ?
C20 C23 H23A 109.5 . . ?
C20 C23 H23B 109.5 . . ?
H23A C23 H23B 109.5 . . ?
C20 C23 H23C 109.5 . . ?
H23A C23 H23C 109.5 . . ?
H23B C23 H23C 109.5 . . ?
N6 C24 C25 109.76(16) . . ?
N6 C24 C26 108.72(16) . . ?
C25 C24 C26 109.68(19) . . ?
N6 C24 C27 108.43(17) . . ?
C25 C24 C27 109.75(18) . . ?
C26 C24 C27 110.47(17) . . ?
C24 C25 H25A 109.5 . . ?
C24 C25 H25B 109.5 . . ?
H25A C25 H25B 109.5 . . ?
C24 C25 H25C 109.5 . . ?
H25A C25 H25C 109.5 . . ?
H25B C25 H25C 109.5 . . ?
C24 C26 H26A 109.5 . . ?
C24 C26 H26B 109.5 . . ?
H26A C26 H26B 109.5 . . ?
C24 C26 H26C 109.5 . . ?
H26A C26 H26C 109.5 . . ?
H26B C26 H26C 109.5 . . ?
C24 C27 H27A 109.5 . . ?
C24 C27 H27B 109.5 . . ?
H27A C27 H27B 109.5 . . ?
C24 C27 H27C 109.5 . . ?
H27A C27 H27C 109.5 . . ?
H27B C27 H27C 109.5 . . ?

loop_
_geom_bond_atom_site_label_1
_geom_bond_atom_site_label_2
_geom_bond_distance
_geom_bond_site_symmetry_2
_geom_bond_publ_flag
Zn1 C1 2.045(2) . ?
Zn1 C4 2.075(2) . ?
Zn1 C7 2.086(2) . ?
Zn1 Cl1 2.2492(5) . ?
B1 N5 1.572(3) . ?
B1 N1 1.580(3) . ?
B1 N3 1.587(2) . ?
B1 C10 1.623(3) . ?
N1 C1 1.362(2) . ?
N1 C2 1.389(3) . ?
N2 C1 1.348(3) . ?
N2 C3 1.384(3) . ?
N2 C16 1.505(3) . ?
N3 C4 1.363(2) . ?
N3 C5 1.384(2) . ?
N4 C4 1.352(2) . ?
N4 C6 1.385(2) . ?
N4 C20 1.505(2) . ?
N5 C7 1.373(2) . ?
N5 C8 1.380(3) . ?
N6 C7 1.346(3) . ?
N6 C9 1.393(2) . ?
N6 C24 1.497(2) . ?
C2 C3 1.343(3) . ?
C2 H2A 0.9500 . ?
C3 H3A 0.9500 . ?
C5 C6 1.345(3) . ?
C5 H5A 0.9500 . ?
C6 H6A 0.9500 . ?
C8 C9 1.342(3) . ?
C8 H8A 0.9500 . ?
C9 H9A 0.9500 . ?
C10 C15 1.398(3) . ?
C10 C11 1.402(3) . ?
C11 C12 1.398(3) . ?
C11 H11A 0.9500 . ?
C12 C13 1.371(4) . ?
C12 H12A 0.9500 . ?
C13 C14 1.387(4) . ?
C13 H13A 0.9500 . ?
C14 C15 1.387(3) . ?
C14 H14A 0.9500 . ?
C15 H15A 0.9500 . ?
C16 C19 1.531(4) . ?
C16 C17 1.522(3) . ?
C16 C18 1.527(3) . ?
C17 H17A 0.9800 . ?
C17 H17B 0.9800 . ?
C17 H17C 0.9800 . ?
C18 H18A 0.9800 . ?
C18 H18B 0.9800 . ?
C18 H18C 0.9800 . ?
C19 H19A 0.9800 . ?
C19 H19B 0.9800 . ?
C19 H19C 0.9800 . ?
C20 C22 1.508(4) . ?
C20 C23 1.524(3) . ?
C20 C21 1.528(3) . ?
C21 H21A 0.9800 . ?
C21 H21B 0.9800 . ?
C21 H21C 0.9800 . ?
C22 H22A 0.9800 . ?
C22 H22B 0.9800 . ?
C22 H22C 0.9800 . ?
C23 H23A 0.9800 . ?
C23 H23B 0.9800 . ?
C23 H23C 0.9800 . ?
C24 C25 1.511(3) . ?
C24 C26 1.523(3) . ?
C24 C27 1.527(3) . ?
C25 H25A 0.9800 . ?
C25 H25B 0.9800 . ?
C25 H25C 0.9800 . ?
C26 H26A 0.9800 . ?
C26 H26B 0.9800 . ?
C26 H26C 0.9800 . ?
C27 H27A 0.9800 . ?
C27 H27B 0.9800 . ?
C27 H27C 0.9800 . ?

loop_
_geom_torsion_atom_site_label_1
_geom_torsion_atom_site_label_2
_geom_torsion_atom_site_label_3
_geom_torsion_atom_site_label_4
_geom_torsion
_geom_torsion_site_symmetry_1
_geom_torsion_site_symmetry_2
_geom_torsion_site_symmetry_3
_geom_torsion_site_symmetry_4
_geom_torsion_publ_flag
N5 B1 N1 C1 58.5(2) . . . . ?
N3 B1 N1 C1 -54.4(3) . . . . ?
C10 B1 N1 C1 -174.92(18) . . . . ?
N5 B1 N1 C2 -121.4(2) . . . . ?
N3 B1 N1 C2 125.7(2) . . . . ?
C10 B1 N1 C2 5.1(3) . . . . ?
N5 B1 N3 C4 -62.8(2) . . . . ?
N1 B1 N3 C4 52.7(3) . . . . ?
C10 B1 N3 C4 169.64(19) . . . . ?
N5 B1 N3 C5 109.8(2) . . . . ?
N1 B1 N3 C5 -134.8(2) . . . . ?
C10 B1 N3 C5 -17.8(3) . . . . ?
N1 B1 N5 C7 -53.8(2) . . . . ?
N3 B1 N5 C7 61.8(2) . . . . ?
C10 B1 N5 C7 -173.86(16) . . . . ?
N1 B1 N5 C8 134.30(18) . . . . ?
N3 B1 N5 C8 -110.05(19) . . . . ?
C10 B1 N5 C8 14.3(3) . . . . ?
C3 N2 C1 N1 0.8(2) . . . . ?
C16 N2 C1 N1 179.18(19) . . . . ?
C3 N2 C1 Zn1 -178.0(2) . . . . ?
C16 N2 C1 Zn1 0.4(4) . . . . ?
C2 N1 C1 N2 -0.7(2) . . . . ?
B1 N1 C1 N2 179.32(18) . . . . ?
C2 N1 C1 Zn1 178.47(14) . . . . ?
B1 N1 C1 Zn1 -1.5(2) . . . . ?
C1 N1 C2 C3 0.4(3) . . . . ?
B1 N1 C2 C3 -179.6(2) . . . . ?
N1 C2 C3 N2 0.0(3) . . . . ?
C1 N2 C3 C2 -0.5(3) . . . . ?
C16 N2 C3 C2 -178.9(2) . . . . ?
C6 N4 C4 N3 -1.7(3) . . . . ?
C20 N4 C4 N3 -178.34(19) . . . . ?
C6 N4 C4 Zn1 167.9(2) . . . . ?
C20 N4 C4 Zn1 -8.8(4) . . . . ?
C5 N3 C4 N4 2.1(3) . . . . ?
B1 N3 C4 N4 175.90(19) . . . . ?
C5 N3 C4 Zn1 -170.93(15) . . . . ?
B1 N3 C4 Zn1 2.8(3) . . . . ?
C4 N3 C5 C6 -1.8(3) . . . . ?
B1 N3 C5 C6 -175.2(2) . . . . ?
N3 C5 C6 N4 0.8(3) . . . . ?
C4 N4 C6 C5 0.6(3) . . . . ?
C20 N4 C6 C5 177.1(2) . . . . ?
C9 N6 C7 N5 0.9(2) . . . . ?
C24 N6 C7 N5 178.00(16) . . . . ?
C9 N6 C7 Zn1 -167.16(17) . . . . ?
C24 N6 C7 Zn1 9.9(3) . . . . ?
C8 N5 C7 N6 -1.21(19) . . . . ?
B1 N5 C7 N6 -174.62(14) . . . . ?
C8 N5 C7 Zn1 170.52(12) . . . . ?
B1 N5 C7 Zn1 -2.9(2) . . . . ?
C7 N5 C8 C9 1.1(2) . . . . ?
B1 N5 C8 C9 173.72(17) . . . . ?
N5 C8 C9 N6 -0.5(2) . . . . ?
C7 N6 C9 C8 -0.3(2) . . . . ?
C24 N6 C9 C8 -177.31(16) . . . . ?
N5 B1 C10 C15 -162.14(17) . . . . ?
N1 B1 C10 C15 76.8(2) . . . . ?
N3 B1 C10 C15 -41.6(3) . . . . ?
N5 B1 C10 C11 27.7(3) . . . . ?
N1 B1 C10 C11 -93.4(2) . . . . ?
N3 B1 C10 C11 148.2(2) . . . . ?
C15 C10 C11 C12 3.4(3) . . . . ?
B1 C10 C11 C12 173.8(2) . . . . ?
C10 C11 C12 C13 -0.3(4) . . . . ?
C11 C12 C13 C14 -2.9(4) . . . . ?
C12 C13 C14 C15 2.8(4) . . . . ?
C13 C14 C15 C10 0.6(4) . . . . ?
C11 C10 C15 C14 -3.6(3) . . . . ?
B1 C10 C15 C14 -174.6(2) . . . . ?
C1 N2 C16 C19 -65.6(3) . . . . ?
C3 N2 C16 C19 112.5(3) . . . . ?
C1 N2 C16 C17 55.0(3) . . . . ?
C3 N2 C16 C17 -126.9(2) . . . . ?
C1 N2 C16 C18 174.5(2) . . . . ?
C3 N2 C16 C18 -7.4(3) . . . . ?
C4 N4 C20 C22 62.5(3) . . . . ?
C6 N4 C20 C22 -113.6(2) . . . . ?
C4 N4 C20 C23 -57.9(3) . . . . ?
C6 N4 C20 C23 125.9(2) . . . . ?
C4 N4 C20 C21 -177.2(2) . . . . ?
C6 N4 C20 C21 6.7(3) . . . . ?
C7 N6 C24 C25 171.82(17) . . . . ?
C9 N6 C24 C25 -11.5(3) . . . . ?
C7 N6 C24 C26 -68.2(2) . . . . ?
C9 N6 C24 C26 108.4(2) . . . . ?
C7 N6 C24 C27 51.9(2) . . . . ?
C9 N6 C24 C27 -131.43(19) . . . . ?
